data_7039018
loop_
_publ_author_name
'Huang, Yangjie'
'Ajitha, Manjaly J.'
'Huang, Kuo-Wei'
'Zhang, Zhongxing'
'Weng, Zhiqiang'

_publ_section_title
;
 A class of effective decarboxylative perfluoroalkylating reagents:
 [(phen)2Cu](O2CRF).
;
_journal_issue 20
_journal_name_full 'Dalton transactions (Cambridge, England : 2003)'
_journal_page_first 8468
_journal_page_last 8474
_journal_paper_doi 10.1039/c6dt00277c
_journal_volume 45
_journal_year 2016
_chemical_formula_moiety 'C24 H12 Cu N4, C5 F7 O3, C6 H6'
_chemical_formula_sum 'C35 H18 Cu F7 N4 O3'
_chemical_formula_weight 739.08
_chemical_name_systematic
;
 ?
;
_space_group_IT_number 72
_symmetry_cell_setting orthorhombic
_symmetry_space_group_name_Hall '-I 2 2c'
_symmetry_space_group_name_H-M 'I b a m'
_atom_sites_solution_hydrogens geom
_atom_sites_solution_primary direct
_atom_sites_solution_secondary difmap
_audit_creation_method SHELXL-97
_audit_update_record
;
2016-04-05 deposited with the CCDC.
2016-04-13 downloaded from the CCDC.
;
_cell_angle_alpha 90.00
_cell_angle_beta 90.00
_cell_angle_gamma 90.00
_cell_formula_units_Z 8
_cell_length_a 15.422(3)
_cell_length_b 17.640(4)
_cell_length_c 21.739(4)
_cell_measurement_reflns_used 25
_cell_measurement_temperature 293(2)
_cell_measurement_theta_max 18
_cell_measurement_theta_min 12
_cell_volume 5914(2)
_computing_cell_refinement 'TEXRAY software'
_computing_data_collection 'TEXRAY software (Molecular Structure Corporation, 1999)'
_computing_data_reduction 'TEXSAN (Molecular Structure Corporation, 1999)'
_computing_molecular_graphics 'ORTEX (P.McArdle, 1995)'
_computing_publication_material 'SHELXL-97/2 (Sheldrick,1997)')'
_computing_structure_refinement 'SHELXL-97 (Sheldrick, 1997)'
_computing_structure_solution 'SHELXS-97 (Sheldrick, 1997)'
_diffrn_ambient_temperature 293(2)
_diffrn_detector_area_resol_mean None
_diffrn_measured_fraction_theta_full 0.996
_diffrn_measured_fraction_theta_max 0.996
_diffrn_measurement_device_type 'Rigaku Weissenberg IP'
_diffrn_measurement_method 'scintillation counter'
_diffrn_radiation_monochromator graphite
_diffrn_radiation_source 'fine-focus sealed tube'
_diffrn_radiation_type MoK\a
_diffrn_radiation_wavelength 0.71073
_diffrn_reflns_av_R_equivalents 0.0362
_diffrn_reflns_av_sigmaI/netI 0.0242
_diffrn_reflns_limit_h_max 19
_diffrn_reflns_limit_h_min -19
_diffrn_reflns_limit_k_max 22
_diffrn_reflns_limit_k_min -22
_diffrn_reflns_limit_l_max 28
_diffrn_reflns_limit_l_min -28
_diffrn_reflns_number 27606
_diffrn_reflns_theta_full 27.48
_diffrn_reflns_theta_max 27.48
_diffrn_reflns_theta_min 3.03
_diffrn_standards_decay_% 'not measured'
_diffrn_standards_interval_count 'not measured'
_diffrn_standards_interval_time 'not measured'
_diffrn_standards_number None
_exptl_absorpt_coefficient_mu 0.829
_exptl_absorpt_correction_T_max 0.848
_exptl_absorpt_correction_T_min 0.680
_exptl_absorpt_correction_type multi-scan
_exptl_crystal_colour Red
_exptl_crystal_density_diffrn 1.660
_exptl_crystal_density_method 'not measured'
_exptl_crystal_description Block
_exptl_crystal_F_000 2976
_exptl_crystal_size_max 0.50
_exptl_crystal_size_mid 0.40
_exptl_crystal_size_min 0.20
_refine_diff_density_max 1.080
_refine_diff_density_min -0.990
_refine_diff_density_rms 0.148
_refine_ls_extinction_method none
_refine_ls_goodness_of_fit_ref 1.066
_refine_ls_hydrogen_treatment constr
_refine_ls_matrix_type full
_refine_ls_number_parameters 246
_refine_ls_number_reflns 3472
_refine_ls_number_restraints 0
_refine_ls_restrained_S_all 1.066
_refine_ls_R_factor_all 0.0802
_refine_ls_R_factor_gt 0.0731
_refine_ls_shift/su_max 0.005
_refine_ls_shift/su_mean 0.000
_refine_ls_structure_factor_coef Fsqd
_refine_ls_weighting_details 'calc w=1/[\s^2^(Fo^2^)+(0.1541P)^2^+17.4230P] where P=(Fo^2^+2Fc^2^)/3'
_refine_ls_weighting_scheme calc
_refine_ls_wR_factor_gt 0.2181
_refine_ls_wR_factor_ref 0.2262
_reflns_number_gt 2955
_reflns_number_total 3472
_reflns_threshold_expression >2sigma(I)
_cod_data_source_file c6dt00277c2.cif
_cod_data_source_block 1b
_cod_depositor_comments
;
The following automatic conversions were performed:

'_symmetry_cell_setting' value 'Orthorhombic' changed to
'orthorhombic' according to
/usr/data/users/saulius/crontab/automatic-downloads/rss-feeds/RSC/lib/dictionaries/cif_core.dic
dictionary named 'cif_core.dic' version 2.4.2 from 2011-04-26.

'_exptl_absorpt_correction_type' value 'Multi-Scan' changed to
'multi-scan' according to
/usr/data/users/saulius/crontab/automatic-downloads/rss-feeds/RSC/lib/dictionaries/cif_core.dic
dictionary named 'cif_core.dic' version 2.4.2 from 2011-04-26.

Automatic conversion script
Id: cif_fix_values 4268 2015-11-12 08:31:59Z antanas 

 Adding full bibliography for 7039017--7039018.cif.
;
_cod_original_sg_symbol_Hall -I22c
_cod_original_sg_symbol_H-M Ibam
_cod_database_code 7039018

loop_
_symmetry_equiv_pos_as_xyz
'x, y, z'
'-x, -y, z'
'-x+1/2, y+1/2, -z'
'x+1/2, -y+1/2, -z'
'x+1/2, y+1/2, z+1/2'
'-x+1/2, -y+1/2, z+1/2'
'-x+1, y+1, -z+1/2'
'x+1, -y+1, -z+1/2'
'-x, -y, -z'
'x, y, -z'
'x-1/2, -y-1/2, z'
'-x-1/2, y-1/2, z'
'-x+1/2, -y+1/2, -z+1/2'
'x+1/2, y+1/2, -z+1/2'
'x, -y, z+1/2'
'-x, y, z+1/2'

loop_
_atom_site_label
_atom_site_type_symbol
_atom_site_fract_x
_atom_site_fract_y
_atom_site_fract_z
_atom_site_U_iso_or_equiv
_atom_site_adp_type
_atom_site_occupancy
_atom_site_symmetry_multiplicity
_atom_site_calc_flag
_atom_site_refinement_flags
_atom_site_disorder_assembly
_atom_site_disorder_group
Cu1 Cu 0.13202(4) 0.5000 0.2500 0.0237(2) Uani 1 2 d S . .
N1 N 0.09278(17) 0.40153(15) 0.28781(11) 0.0248(6) Uani 1 1 d . . .
N2 N 0.18556(16) 0.42998(14) 0.18597(11) 0.0216(5) Uani 1 1 d . . .
F7 F 0.0671(2) 0.1883(2) 0.5000 0.0511(9) Uani 1 2 d S A .
F5 F 0.0203(3) 0.0966(3) 0.4426(3) 0.0518(12) Uani 0.590(7) 1 d P A 1
F3 F -0.0838(3) 0.1935(3) 0.4401(2) 0.0436(12) Uani 0.590(7) 1 d P . 1
F1 F -0.1339(3) 0.0427(2) 0.4624(2) 0.0457(10) Uani 0.590(7) 1 d P . 1
F2 F -0.1607(4) 0.0810(3) 0.5586(3) 0.0457(10) Uani 0.41 1 d P . 2
F4 F -0.0948(4) 0.2186(3) 0.5317(3) 0.0436(12) Uani 0.41 1 d P . 2
F6 F 0.0368(5) 0.0785(5) 0.5341(4) 0.0518(12) Uani 0.41 1 d P . 2
C1 C -0.2466(5) 0.1378(4) 0.4752(3) 0.090(2) Uani 1 1 d . . .
C2 C -0.1555(3) 0.1008(2) 0.5000 0.0265(9) Uani 1 2 d S . .
C4 C 0.0119(3) 0.1309(3) 0.5000 0.0371(12) Uani 1 2 d S . .
C5 C 0.0520(2) 0.3884(2) 0.34100(15) 0.0356(8) Uani 1 1 d . . .
O1 O -0.2791(4) 0.1829(3) 0.5000 0.080(2) Uani 1 2 d S . .
O2 O -0.2647(4) 0.1181(3) 0.4239(3) 0.1120(19) Uani 1 1 d . . .
C6 C 0.0369(3) 0.3144(3) 0.36263(18) 0.0436(10) Uani 1 1 d . . .
H H 0.0089 0.3073 0.4001 0.052 Uiso 1 1 calc R . .
C7 C 0.0625(2) 0.2539(2) 0.3295(2) 0.0447(10) Uani 1 1 d . . .
C8 C 0.1064(2) 0.2655(2) 0.27328(19) 0.0341(8) Uani 1 1 d . . .
C9 C 0.1362(2) 0.2052(2) 0.2355(3) 0.0426(10) Uani 1 1 d . . .
HA H 0.1264 0.1554 0.2477 0.051 Uiso 1 1 calc R . .
C10 C 0.1786(2) 0.2190(2) 0.1820(2) 0.0440(10) Uani 1 1 d . . .
HB H 0.1963 0.1784 0.1577 0.053 Uiso 1 1 calc R . .
C11 C 0.1971(2) 0.29606(19) 0.16185(17) 0.0309(7) Uani 1 1 d . . .
C12 C 0.2428(2) 0.3138(2) 0.10816(17) 0.0379(8) Uani 1 1 d . . .
HC H 0.2627 0.2756 0.0822 0.046 Uiso 1 1 calc R . .
C13 C 0.2579(2) 0.3890(2) 0.09447(16) 0.0351(8) Uani 1 1 d . . .
HD H 0.2877 0.4021 0.0588 0.042 Uiso 1 1 calc R . .
C14 C 0.2282(2) 0.44587(19) 0.13439(14) 0.0272(7) Uani 1 1 d . . .
HE H 0.2386 0.4963 0.1244 0.033 Uiso 1 1 calc R . .
C15 C 0.16896(19) 0.35590(17) 0.19908(14) 0.0233(6) Uani 1 1 d . . .
C16 C 0.1215(2) 0.3405(2) 0.25482(14) 0.0246(7) Uani 1 1 d . . .
C20 C 0.0449(3) 0.0000(2) 0.1954(2) 0.0444(10) Uani 1 1 d . . .
HF H 0.0749 0.0001 0.1583 0.053 Uiso 1 1 calc R . .
C21 C 0.0899(4) 0.0000 0.2500 0.0393(13) Uani 1 2 d S . .
HG H 0.1502 0.0000 0.2500 0.047 Uiso 1 2 calc SR . .
C17 C 0.0898(4) 0.5012(3) 0.0000 0.0353(12) Uani 1 2 d S . .
HH H 0.1501 0.5017 0.0000 0.042 Uiso 1 2 calc SR . .
C18 C 0.0458(4) 0.4331(3) 0.0000 0.0400(12) Uani 1 2 d S . .
HI H 0.0768 0.3878 0.0000 0.048 Uiso 1 2 calc SR . .
C19 C -0.0442(3) 0.4314(3) 0.0000 0.0380(11) Uani 1 2 d S . .
HJ H -0.0735 0.3853 0.0000 0.046 Uiso 1 2 calc SR . .
C3 C -0.0806(3) 0.1601(3) 0.5000 0.0289(9) Uiso 1 2 d S . .

loop_
_atom_site_aniso_label
_atom_site_aniso_U_11
_atom_site_aniso_U_22
_atom_site_aniso_U_33
_atom_site_aniso_U_23
_atom_site_aniso_U_13
_atom_site_aniso_U_12
Cu1 0.0316(4) 0.0195(4) 0.0202(4) -0.00096(18) 0.000 0.000
N1 0.0256(13) 0.0298(14) 0.0192(12) 0.0053(10) -0.0036(9) -0.0055(10)
N2 0.0249(12) 0.0200(12) 0.0199(11) 0.0007(9) -0.0006(9) -0.0004(9)
F7 0.0270(16) 0.053(2) 0.073(2) 0.000 0.000 -0.0070(14)
F5 0.044(2) 0.060(3) 0.051(3) -0.0126(18) 0.0118(16) 0.0163(18)
F3 0.0360(16) 0.040(2) 0.054(3) 0.0267(18) -0.0104(13) -0.0125(14)
F1 0.053(2) 0.034(2) 0.050(2) -0.0184(16) 0.0048(15) -0.0075(14)
F2 0.053(2) 0.034(2) 0.050(2) -0.0184(16) 0.0048(15) -0.0075(14)
F4 0.0360(16) 0.040(2) 0.054(3) 0.0267(18) -0.0104(13) -0.0125(14)
F6 0.044(2) 0.060(3) 0.051(3) -0.0126(18) 0.0118(16) 0.0163(18)
C1 0.109(5) 0.083(4) 0.077(4) -0.027(3) 0.021(4) -0.055(4)
C2 0.036(2) 0.018(2) 0.025(2) 0.000 0.000 -0.0067(17)
C4 0.030(2) 0.034(3) 0.047(3) 0.000 0.000 0.0014(19)
C5 0.0316(16) 0.054(2) 0.0213(15) 0.0107(15) -0.0035(12) -0.0132(15)
O1 0.050(3) 0.039(3) 0.151(6) 0.000 0.000 0.012(2)
O2 0.099(4) 0.110(4) 0.126(5) 0.028(4) -0.028(4) -0.026(3)
C6 0.038(2) 0.057(3) 0.0358(19) 0.0236(18) -0.0084(16) -0.0186(17)
C7 0.0384(19) 0.047(2) 0.049(2) 0.0316(19) -0.0188(17) -0.0188(17)
C8 0.0304(16) 0.0261(17) 0.046(2) 0.0103(16) -0.0155(15) -0.0058(13)
C9 0.038(2) 0.0189(18) 0.071(3) 0.0093(19) -0.0204(18) -0.0026(13)
C10 0.0363(19) 0.0235(17) 0.072(3) -0.0111(18) -0.0227(19) 0.0059(14)
C11 0.0248(15) 0.0252(15) 0.0428(19) -0.0084(14) -0.0127(13) 0.0046(12)
C12 0.0303(17) 0.044(2) 0.0396(19) -0.0197(16) -0.0058(14) 0.0081(14)
C13 0.0309(17) 0.050(2) 0.0246(15) -0.0096(15) 0.0011(13) 0.0024(15)
C14 0.0286(15) 0.0296(16) 0.0235(14) -0.0009(12) 0.0017(11) -0.0011(12)
C15 0.0217(13) 0.0208(14) 0.0273(15) -0.0003(12) -0.0076(11) 0.0007(10)
C16 0.0233(15) 0.0232(16) 0.0274(16) 0.0082(12) -0.0102(11) -0.0034(12)
C20 0.058(3) 0.040(2) 0.036(2) -0.0015(15) 0.0068(19) 0.0035(16)
C21 0.039(3) 0.027(3) 0.051(3) -0.002(2) 0.000 0.000
C17 0.027(2) 0.045(3) 0.034(3) 0.000 0.000 -0.0057(18)
C18 0.033(3) 0.036(3) 0.051(3) 0.000 0.000 -0.003(2)
C19 0.032(3) 0.038(3) 0.044(3) 0.000 0.000 -0.009(2)

loop_
_atom_type_symbol
_atom_type_description
_atom_type_scat_dispersion_real
_atom_type_scat_dispersion_imag
_atom_type_scat_source
C C 0.0033 0.0016 'International Tables Vol C Tables 4.2.6.8 and 6.1.1.4'
H H 0.0000 0.0000 'International Tables Vol C Tables 4.2.6.8 and 6.1.1.4'
Cu Cu 0.3201 1.2651 'International Tables Vol C Tables 4.2.6.8 and 6.1.1.4'
F F 0.0171 0.0103 'International Tables Vol C Tables 4.2.6.8 and 6.1.1.4'
N N 0.0061 0.0033 'International Tables Vol C Tables 4.2.6.8 and 6.1.1.4'
O O 0.0106 0.0060 'International Tables Vol C Tables 4.2.6.8 and 6.1.1.4'

loop_
_geom_angle_atom_site_label_1
_geom_angle_atom_site_label_2
_geom_angle_atom_site_label_3
_geom_angle
_geom_angle_site_symmetry_1
_geom_angle_site_symmetry_3
N1 Cu1 N1 145.04(15) . 8_455
N1 Cu1 N2 111.47(10) . 8_455
N1 Cu1 N2 82.98(10) 8_455 8_455
N1 Cu1 N2 82.98(10) . .
N1 Cu1 N2 111.47(10) 8_455 .
N2 Cu1 N2 132.14(14) 8_455 .
C5 N1 C16 118.0(3) . .
C5 N1 Cu1 130.0(3) . .
C16 N1 Cu1 111.6(2) . .
C14 N2 C15 118.1(3) . .
C14 N2 Cu1 130.5(2) . .
C15 N2 Cu1 111.3(2) . .
C2 F1 F1 52.8(2) . 10_556
C2 F2 O2 99.4(5) . 10_556
C2 F2 C1 60.6(4) . 10_556
O2 F2 C1 39.1(3) 10_556 10_556
C3 F4 F4 56.9(3) . 10_556
C4 F6 F6 53.5(4) . 10_556
C1 C1 O1 60.2(5) 10_556 .
C1 C1 O2 158.3(4) 10_556 .
O1 C1 O2 124.6(10) . .
C1 C1 C2 70.8(2) 10_556 .
O1 C1 C2 121.6(6) . .
O2 C1 C2 112.9(7) . .
C1 C1 F2 113.9(3) 10_556 10_556
O1 C1 F2 160.6(7) . 10_556
O2 C1 F2 68.5(5) . 10_556
C2 C1 F2 44.7(3) . 10_556
F2 C2 F2 148.5(6) 10_556 .
F2 C2 F1 39.9(3) 10_556 .
F2 C2 F1 113.3(5) . .
F2 C2 F1 113.3(5) 10_556 10_556
F2 C2 F1 39.9(3) . 10_556
F1 C2 F1 74.3(5) . 10_556
F2 C2 C3 102.9(3) 10_556 .
F2 C2 C3 102.9(3) . .
F1 C2 C3 109.0(4) . .
F1 C2 C3 109.0(4) 10_556 .
F2 C2 C1 74.7(4) 10_556 .
F2 C2 C1 111.7(5) . .
F1 C2 C1 108.3(3) . .
F1 C2 C1 135.3(4) 10_556 .
C3 C2 C1 111.6(4) . .
F2 C2 C1 111.7(5) 10_556 10_556
F2 C2 C1 74.7(4) . 10_556
F1 C2 C1 135.3(4) . 10_556
F1 C2 C1 108.3(3) 10_556 10_556
C3 C2 C1 111.6(4) . 10_556
C1 C2 C1 38.4(5) . 10_556
F6 C4 F6 73.0(7) . 10_556
F6 C4 F7 111.7(5) . .
F6 C4 F7 111.7(5) 10_556 .
F6 C4 F5 100.4(6) . .
F6 C4 F5 27.8(3) 10_556 .
F7 C4 F5 105.8(3) . .
F6 C4 F5 27.8(3) . 10_556
F6 C4 F5 100.4(6) 10_556 10_556
F7 C4 F5 105.8(3) . 10_556
F5 C4 F5 127.2(6) . 10_556
F6 C4 C3 122.8(5) . .
F6 C4 C3 122.8(5) 10_556 .
F7 C4 C3 110.2(5) . .
F5 C4 C3 103.6(3) . .
F5 C4 C3 103.6(3) 10_556 .
N1 C5 C6 121.8(4) . .
C1 O1 C1 59.7(9) 10_556 .
C1 O2 F2 72.4(6) . 10_556
C7 C6 C5 120.6(4) . .
C7 C6 H 119.7 . .
C5 C6 H 119.7 . .
C6 C7 C8 119.2(3) . .
C16 C8 C7 117.6(4) . .
C16 C8 C9 119.1(4) . .
C7 C8 C9 123.2(4) . .
C10 C9 C8 121.2(4) . .
C10 C9 HA 119.4 . .
C8 C9 HA 119.4 . .
C9 C10 C11 121.3(4) . .
C9 C10 HB 119.3 . .
C11 C10 HB 119.3 . .
C12 C11 C15 118.1(3) . .
C12 C11 C10 123.9(3) . .
C15 C11 C10 118.0(3) . .
C13 C12 C11 118.6(3) . .
C13 C12 HC 120.7 . .
C11 C12 HC 120.7 . .
C12 C13 C14 119.9(3) . .
C12 C13 HD 120.0 . .
C14 C13 HD 120.0 . .
N2 C14 C13 122.2(3) . .
N2 C14 HE 118.9 . .
C13 C14 HE 118.9 . .
N2 C15 C11 123.0(3) . .
N2 C15 C16 116.9(3) . .
C11 C15 C16 120.1(3) . .
N1 C16 C8 122.6(3) . .
N1 C16 C15 117.2(3) . .
C8 C16 C15 120.2(3) . .
C21 C20 C20 120.3(3) . 2
C21 C20 HF 119.8 . .
C20 C20 HF 119.8 2 .
C20 C21 C20 119.4(6) 8_445 .
C20 C21 HG 120.3 8_445 .
C20 C21 HG 120.3 . .
C18 C17 C19 120.0(5) . 9_565
C18 C17 HH 120.0 . .
C19 C17 HH 120.0 9_565 .
C17 C18 C19 120.7(5) . .
C17 C18 HI 119.7 . .
C19 C18 HI 119.7 . .
C17 C19 C18 119.4(5) 9_565 .
C17 C19 HJ 120.3 9_565 .
C18 C19 HJ 120.3 . .
F4 C3 F4 66.2(6) . 10_556
F4 C3 F3 32.7(3) . 10_556
F4 C3 F3 98.8(5) 10_556 10_556
F4 C3 F3 98.8(5) . .
F4 C3 F3 32.7(3) 10_556 .
F3 C3 F3 131.0(6) 10_556 .
F4 C3 C4 116.1(4) . .
F4 C3 C4 116.1(4) 10_556 .
F3 C3 C4 99.9(3) 10_556 .
F3 C3 C4 99.9(3) . .
F4 C3 C2 115.0(4) . .
F4 C3 C2 115.0(4) 10_556 .
F3 C3 C2 104.6(3) 10_556 .
F3 C3 C2 104.6(3) . .
C4 C3 C2 118.0(4) . .

loop_
_geom_bond_atom_site_label_1
_geom_bond_atom_site_label_2
_geom_bond_distance
_geom_bond_site_symmetry_2
Cu1 N1 2.015(3) .
Cu1 N1 2.015(3) 8_455
Cu1 N2 2.036(3) 8_455
Cu1 N2 2.036(3) .
N1 C5 1.337(4) .
N1 C16 1.368(5) .
N2 C14 1.330(4) .
N2 C15 1.362(4) .
F7 C4 1.322(7) .
F5 C4 1.392(6) .
F3 C3 1.430(4) .
F1 C2 1.353(5) .
F1 F1 1.634(9) 10_556
F2 C2 1.324(7) .
F2 O2 1.773(9) 10_556
F2 C1 1.816(11) 10_556
F4 C3 1.261(8) .
F4 F4 1.377(14) 10_556
F6 C4 1.245(10) .
F6 F6 1.482(17) 10_556
C1 C1 1.078(14) 10_556
C1 O1 1.084(8) .
C1 O2 1.200(8) .
C1 C2 1.640(11) .
C1 F2 1.816(11) 10_556
C2 F2 1.324(7) 10_556
C2 F1 1.353(5) 10_556
C2 C3 1.557(6) .
C2 C1 1.640(11) 10_556
C4 F6 1.245(10) 10_556
C4 F5 1.392(6) 10_556
C4 C3 1.517(7) .
C5 C6 1.407(5) .
O1 C1 1.084(8) 10_556
O2 F2 1.773(9) 10_556
C6 C7 1.347(7) .
C6 H 0.9300 .
C7 C8 1.413(6) .
C8 C16 1.402(5) .
C8 C9 1.419(7) .
C9 C10 1.356(7) .
C9 HA 0.9300 .
C10 C11 1.457(5) .
C10 HB 0.9300 .
C11 C12 1.399(6) .
C11 C15 1.399(5) .
C12 C13 1.380(6) .
C12 HC 0.9300 .
C13 C14 1.403(5) .
C13 HD 0.9300 .
C14 HE 0.9300 .
C15 C16 1.441(4) .
C20 C21 1.374(6) .
C20 C20 1.386(10) 2
C20 HF 0.9300 .
C21 C20 1.374(6) 8_445
C21 HG 0.9300 .
C17 C18 1.380(7) .
C17 C19 1.382(8) 9_565
C17 HH 0.9300 .
C18 C19 1.389(8) .
C18 HI 0.9300 .
C19 C17 1.382(8) 9_565
C19 HJ 0.9300 .
C3 F4 1.261(8) 10_556
C3 F3 1.430(4) 10_556
